data_2202885
loop_
_publ_author_name
'Daniel E. Lynch'
'Ian McClenaghan'

_publ_section_title
;
 2-Chloro-3-(3-dimethylaminopropylamino)-1,4-naphthoquinone
;
_journal_issue 9
_journal_name_full 'Acta Crystallographica Section E'
_journal_page_first o1427
_journal_page_last o1428
_journal_paper_doi 10.1107/S1600536803018932
_journal_volume 59
_journal_year 2003
_chemical_formula_iupac 'C15 H17 Cl N2 O2'
_chemical_formula_moiety 'C15 H17 Cl N2 O2'
_chemical_formula_sum 'C15 H17 Cl N2 O2'
_chemical_formula_weight 292.76
_chemical_name_systematic
;
2-Chloro-3-(3-dimethylaminopropylamino)-1,4-naphthoquinone
;
_space_group_IT_number 14
_symmetry_cell_setting monoclinic
_symmetry_space_group_name_Hall '-P 2ybc'
_symmetry_space_group_name_H-M 'P 1 21/c 1'
_atom_sites_solution_hydrogens geom
_atom_sites_solution_primary direct
_atom_sites_solution_secondary difmap
_audit_creation_method SHELXL-97
_cell_angle_alpha 90.00
_cell_angle_beta 105.623(4)
_cell_angle_gamma 90.00
_cell_formula_units_Z 4
_cell_length_a 8.0693(8)
_cell_length_b 13.0020(10)
_cell_length_c 13.931(2)
_cell_measurement_reflns_used 4100
_cell_measurement_temperature 150(2)
_cell_measurement_theta_max 27.48
_cell_measurement_theta_min 2.91
_cell_volume 1407.6(3)
_computing_cell_refinement 'DENZO and COLLECT '
_computing_data_collection 'DENZO (Otwinowski & Minor, 1997) and COLLECT (Hooft, 1998)'
_computing_data_reduction 'DENZO and COLLECT '
_computing_molecular_graphics 'PLATON97 (Spek, 1997)'
_computing_publication_material SHELXL97
_computing_structure_refinement 'SHELXL97 (Sheldrick, 1997)'
_computing_structure_solution 'SHELXS97 (Sheldrick, 1997)'
_diffrn_ambient_temperature 150(2)
_diffrn_detector_area_resol_mean 9.091
_diffrn_measured_fraction_theta_full 0.982
_diffrn_measured_fraction_theta_max 0.982
_diffrn_measurement_device_type 'Bruker--Nonius KappaCCD area-detector'
_diffrn_measurement_method '\f and \w'
_diffrn_radiation_monochromator graphite
_diffrn_radiation_source 'Bruker--Nonius FR591 rotating anode'
_diffrn_radiation_type MoK\a
_diffrn_radiation_wavelength 0.71073
_diffrn_reflns_av_R_equivalents 0.2772
_diffrn_reflns_av_sigmaI/netI 0.3278
_diffrn_reflns_limit_h_max 9
_diffrn_reflns_limit_h_min -9
_diffrn_reflns_limit_k_max 15
_diffrn_reflns_limit_k_min -15
_diffrn_reflns_limit_l_max 16
_diffrn_reflns_limit_l_min -15
_diffrn_reflns_number 9261
_diffrn_reflns_theta_full 24.99
_diffrn_reflns_theta_max 24.99
_diffrn_reflns_theta_min 2.18
_diffrn_standards_decay_% 0
_diffrn_standards_number 0
_exptl_absorpt_coefficient_mu 0.274
_exptl_absorpt_correction_T_max 0.995
_exptl_absorpt_correction_T_min 0.947
_exptl_absorpt_correction_type multi-scan
_exptl_absorpt_process_details '(SORTAV; Blessing, 1995)'
_exptl_crystal_colour red
_exptl_crystal_density_diffrn 1.381
_exptl_crystal_density_method 'not measured'
_exptl_crystal_description needle
_exptl_crystal_F_000 616
_exptl_crystal_size_max 0.20
_exptl_crystal_size_mid 0.03
_exptl_crystal_size_min 0.02
_refine_diff_density_max 0.244
_refine_diff_density_min -0.300
_refine_ls_extinction_method none
_refine_ls_goodness_of_fit_ref 0.880
_refine_ls_hydrogen_treatment mixed
_refine_ls_matrix_type full
_refine_ls_number_parameters 193
_refine_ls_number_reflns 2439
_refine_ls_number_restraints 15
_refine_ls_restrained_S_all 0.880
_refine_ls_R_factor_all 0.2654
_refine_ls_R_factor_gt 0.0667
_refine_ls_shift/su_max <0.001
_refine_ls_shift/su_mean <0.001
_refine_ls_structure_factor_coef Fsqd
_refine_ls_weighting_details 'w = 1/[\s^2^(Fo^2^)+(0.0498P)^2^] where P = (Fo^2^+2Fc^2^)/3'
_refine_ls_weighting_scheme calc
_refine_ls_wR_factor_gt 0.1159
_refine_ls_wR_factor_ref 0.1763
_reflns_number_gt 777
_reflns_number_total 2439
_reflns_threshold_expression I>2\s(I)
_cod_data_source_file su6003.cif
_cod_data_source_block I
_cod_depositor_comments
;
The following automatic conversions were performed:
'_symmetry_cell_setting' value 'Monoclinic' changed to 'monoclinic'
according to '/home/saulius/struct/CIF-dictionaries/cif_core.dic'
dictionary named 'cif_core.dic' version 2.4.1 from 2010-06-29.

Automatic conversion script
Id: cif_fix_enum 1527 2010-12-29 10:47:43Z saulius 

The following automatic conversions were performed:

'_symmetry_cell_setting' value 'Monoclinic' changed to 'monoclinic'
according to /home/saulius/struct/CIF-dictionaries/cif_core.dic
dictionary named 'cif_core.dic' version 2.4.1 from
2010-06-29.

'_exptl_absorpt_correction_type' value 'Multi-scan'
changed to 'multi-scan' according to
/home/saulius/struct/CIF-dictionaries/cif_core.dic dictionary named
'cif_core.dic' version 2.4.1 from 2010-06-29.

Automatic conversion script
Id: cif_fix_values 1715 2011-07-08 13:25:40Z adriana 
;
_cod_original_sg_symbol_H-M 'P 21/c'
_cod_database_code 2202885
_cod_database_fobs_code 2202885

loop_
_symmetry_equiv_pos_as_xyz
'x, y, z'
'-x, y+1/2, -z+1/2'
'-x, -y, -z'
'x, -y-1/2, z-1/2'

loop_
_atom_site_label
_atom_site_fract_x
_atom_site_fract_y
_atom_site_fract_z
_atom_site_U_iso_or_equiv
_atom_site_adp_type
_atom_site_calc_flag
_atom_site_refinement_flags
_atom_site_occupancy
_atom_site_disorder_assembly
_atom_site_disorder_group
_atom_site_type_symbol
C1 0.1462(7) 0.4164(5) -0.1323(5) 0.0352(18) Uani d . 1 . . C
O1 0.1206(5) 0.4221(4) -0.2236(3) 0.0492(14) Uani d . 1 . . O
C2 0.2192(7) 0.4992(5) -0.0652(5) 0.0376(17) Uani d . 1 . . C
Cl2 0.2775(2) 0.60483(15) -0.12583(13) 0.0582(6) Uani d . 1 . . Cl
C3 0.2424(7) 0.4965(5) 0.0344(5) 0.0337(17) Uani d . 1 A . C
C4 0.1840(7) 0.4009(6) 0.0798(5) 0.0371(17) Uani d . 1 . . C
O4 0.2029(5) 0.3978(4) 0.1697(3) 0.0437(13) Uani d . 1 . . O
C5 0.0606(7) 0.2258(5) 0.0551(5) 0.0377(18) Uani d . 1 . . C
H5 0.0643 0.2231 0.1237 0.047 Uiso calc R 1 . . H
C6 0.0033(8) 0.1424(5) -0.0060(5) 0.0429(19) Uani d . 1 . . C
H6 -0.0335 0.0825 0.0214 0.054 Uiso calc R 1 . . H
C7 -0.0017(7) 0.1440(5) -0.1060(5) 0.043(2) Uani d . 1 . . C
H7 -0.0386 0.0850 -0.1463 0.054 Uiso calc R 1 . . H
C8 0.0477(7) 0.2330(6) -0.1472(5) 0.0413(18) Uani d . 1 . . C
H8 0.0444 0.2350 -0.2158 0.052 Uiso calc R 1 . . H
C9 0.1021(7) 0.3193(6) -0.0864(5) 0.0351(17) Uani d . 1 . . C
C10 0.1128(7) 0.3138(5) 0.0151(5) 0.0308(16) Uani d . 1 . . C
N31 0.3104(7) 0.5656(5) 0.1056(5) 0.0437(16) Uani d . 1 . . N
H31 0.327(6) 0.542(4) 0.168(4) 0.019(17) Uiso d . 1 . . H
C32 0.3885(7) 0.6658(5) 0.0981(4) 0.052(2) Uani d . 1 . . C
H321 0.3130 0.7063 0.0433 0.065 Uiso calc R 1 . . H
H322 0.5010 0.6564 0.0834 0.065 Uiso calc R 1 . . H
C33A 0.4137(11) 0.7239(7) 0.1993(6) 0.051(3) Uani d PDU 0.79 A 1 C
H331 0.4700 0.7905 0.1940 0.063 Uiso calc PR 0.79 A 1 H
H332 0.2984 0.7393 0.2077 0.063 Uiso calc PR 0.79 A 1 H
C33B 0.534(3) 0.692(3) 0.1913(12) 0.049(9) Uani d PDU 0.21 A 2 C
H333 0.6372 0.6533 0.1871 0.061 Uiso calc PR 0.21 A 2 H
H334 0.5608 0.7661 0.1875 0.061 Uiso calc PR 0.21 A 2 H
C34 0.5102(11) 0.6741(6) 0.2867(6) 0.081(3) Uani d . 1 . . C
H341 0.5258 0.7225 0.3432 0.101 Uiso calc R 1 . . H
H342 0.6258 0.6581 0.2788 0.101 Uiso calc R 1 . . H
N35 0.4346(7) 0.5793(5) 0.3119(4) 0.0485(16) Uani d . 1 . . N
C36 0.3036(8) 0.5979(6) 0.3630(5) 0.062(2) Uani d . 1 . . C
H361 0.2606 0.5320 0.3808 0.077 Uiso calc R 1 . . H
H362 0.2085 0.6365 0.3193 0.077 Uiso calc R 1 . . H
H363 0.3528 0.6378 0.4237 0.077 Uiso calc R 1 . . H
C37 0.5693(7) 0.5165(5) 0.3731(4) 0.075(3) Uani d . 1 . . C
H371 0.5376 0.4438 0.3627 0.094 Uiso calc R 1 . . H
H372 0.5851 0.5342 0.4434 0.094 Uiso calc R 1 . . H
H373 0.6768 0.5289 0.3550 0.094 Uiso calc R 1 . . H

loop_
_atom_site_aniso_label
_atom_site_aniso_U_11
_atom_site_aniso_U_22
_atom_site_aniso_U_33
_atom_site_aniso_U_12
_atom_site_aniso_U_13
_atom_site_aniso_U_23
C1 0.041(4) 0.038(5) 0.030(4) 0.005(4) 0.016(3) 0.003(4)
O1 0.062(3) 0.057(4) 0.030(3) -0.001(3) 0.014(2) 0.004(3)
C2 0.048(4) 0.029(5) 0.037(5) 0.003(4) 0.016(4) 0.011(4)
Cl2 0.0771(13) 0.0474(14) 0.0505(12) -0.0090(11) 0.0179(10) 0.0134(12)
C3 0.042(4) 0.028(5) 0.030(5) 0.006(3) 0.008(3) -0.003(4)
C4 0.042(4) 0.035(5) 0.035(5) 0.006(4) 0.012(3) -0.001(5)
O4 0.064(3) 0.035(3) 0.033(3) -0.004(2) 0.015(2) -0.001(3)
C5 0.046(4) 0.035(5) 0.036(4) 0.003(4) 0.018(4) 0.004(4)
C6 0.051(4) 0.032(5) 0.051(5) 0.009(4) 0.022(4) -0.002(4)
C7 0.048(4) 0.034(6) 0.047(5) 0.002(4) 0.012(4) -0.009(4)
C8 0.043(4) 0.048(6) 0.033(4) 0.001(4) 0.010(3) -0.001(5)
C9 0.037(4) 0.034(5) 0.036(5) 0.009(4) 0.012(3) 0.005(4)
C10 0.034(4) 0.030(5) 0.028(4) 0.006(3) 0.007(3) -0.006(4)
N31 0.064(4) 0.028(4) 0.037(4) -0.001(3) 0.009(3) 0.007(4)
C32 0.061(5) 0.045(6) 0.052(5) -0.001(4) 0.022(4) 0.001(4)
C33A 0.053(4) 0.039(5) 0.052(4) -0.005(4) 0.001(4) 0.001(4)
C33B 0.048(10) 0.049(11) 0.049(10) -0.004(5) 0.014(5) 0.000(5)
C34 0.111(7) 0.060(7) 0.069(6) -0.034(6) 0.022(5) -0.003(6)
N35 0.065(4) 0.040(5) 0.045(4) -0.005(3) 0.021(3) 0.002(3)
C36 0.067(5) 0.060(6) 0.060(5) 0.003(5) 0.018(4) -0.004(5)
C37 0.075(5) 0.067(7) 0.090(7) 0.021(5) 0.032(5) 0.004(6)

loop_
_atom_type_symbol
_atom_type_description
_atom_type_scat_dispersion_real
_atom_type_scat_dispersion_imag
_atom_type_scat_source
C C 0.0033 0.0016 'International Tables Vol C Tables 4.2.6.8 and 6.1.1.4'
H H 0.0000 0.0000 'International Tables Vol C Tables 4.2.6.8 and 6.1.1.4'
N N 0.0061 0.0033 'International Tables Vol C Tables 4.2.6.8 and 6.1.1.4'
O O 0.0106 0.0060 'International Tables Vol C Tables 4.2.6.8 and 6.1.1.4'
Cl Cl 0.1484 0.1585 'International Tables Vol C Tables 4.2.6.8 and 6.1.1.4'

loop_
_geom_angle_atom_site_label_1
_geom_angle_atom_site_label_2
_geom_angle_atom_site_label_3
_geom_angle
O1 C1 C2 123.2(6)
O1 C1 C9 119.8(7)
C2 C1 C9 117.0(6)
C3 C2 C1 124.4(6)
C3 C2 Cl2 122.6(6)
C1 C2 Cl2 113.0(5)
N31 C3 C2 131.2(7)
N31 C3 C4 110.5(6)
C2 C3 C4 118.3(6)
O4 C4 C10 121.7(7)
O4 C4 C3 119.0(7)
C10 C4 C3 119.3(6)
C10 C5 C6 119.3(6)
C10 C5 H5 120.4
C6 C5 H5 120.4
C5 C6 C7 121.6(7)
C5 C6 H6 119.2
C7 C6 H6 119.2
C6 C7 C8 119.5(7)
C6 C7 H7 120.3
C8 C7 H7 120.3
C7 C8 C9 119.5(6)
C7 C8 H8 120.2
C9 C8 H8 120.2
C10 C9 C8 119.6(7)
C10 C9 C1 121.2(7)
C8 C9 C1 119.2(6)
C5 C10 C9 120.5(6)
C5 C10 C4 120.1(6)
C9 C10 C4 119.4(7)
C3 N31 C32 129.9(6)
C3 N31 H31 115(3)
C32 N31 H31 115(3)
C37 N35 C36 109.8(5)
C37 N35 C34 108.9(6)
C36 N35 C34 112.7(6)
N35 C36 H361 109.5
N35 C36 H362 109.5
H361 C36 H362 109.5
N35 C36 H363 109.5
H361 C36 H363 109.5
H362 C36 H363 109.5
N35 C37 H371 109.5
N35 C37 H372 109.5
H371 C37 H372 109.5
N35 C37 H373 109.5
H371 C37 H373 109.5
H372 C37 H373 109.5
N31 C32 C33A 108.6(5)
N31 C32 H321 110.0
C33A C32 H321 110.0
N31 C32 H322 110.0
C33A C32 H322 110.0
H321 C32 H322 108.3
C34 C33A C32 117.6(7)
C34 C33A H331 107.9
C32 C33A H331 107.9
C34 C33A H332 107.9
C32 C33A H332 107.9
H331 C33A H332 107.2
C33A C34 N35 115.2(7)
C33A C34 H341 108.5
N35 C34 H341 108.5
C33A C34 H342 108.5
N35 C34 H342 108.5
H341 C34 H342 107.5
H333 C33B H334 107.0

loop_
_geom_bond_atom_site_label_1
_geom_bond_atom_site_label_2
_geom_bond_site_symmetry_2
_geom_bond_distance
_geom_bond_publ_flag
C1 O1 . 1.235(6) ?
C1 C2 . 1.443(8) ?
C1 C9 . 1.500(9) ?
C2 C3 . 1.350(8) ?
C2 Cl2 . 1.742(6) ?
C3 N31 . 1.341(8) ?
C3 C4 . 1.526(9) ?
C4 O4 . 1.220(6) ?
C4 C10 . 1.465(8) ?
C5 C10 . 1.385(8) ?
C5 C6 . 1.378(8) ?
C5 H5 . 0.95 ?
C6 C7 . 1.383(8) ?
C6 H6 . 0.95 ?
C7 C8 . 1.397(8) ?
C7 H7 . 0.95 ?
C8 C9 . 1.404(8) ?
C8 H8 . 0.95 ?
C9 C10 . 1.396(8) ?
N31 C32 . 1.463(8) ?
N31 H31 . 0.90(5) ?
N35 C37 . 1.440(6) ?
N35 C36 . 1.445(7) ?
N35 C34 . 1.460(9) ?
C36 H361 . 0.98 ?
C36 H362 . 0.98 ?
C36 H363 . 0.98 ?
C37 H371 . 0.98 ?
C37 H372 . 0.98 ?
C37 H373 . 0.98 ?
C32 C33A . 1.563(9) ?
C32 H321 . 0.99 ?
C32 H322 . 0.99 ?
C33A C34 . 1.414(10) ?
C33A H331 . 0.99 ?
C33A H332 . 0.99 ?
C34 H341 . 0.99 ?
C34 H342 . 0.99 ?
C33B H333 . 0.99 ?
C33B H334 . 0.99 ?

loop_
_geom_hbond_atom_site_label_D
_geom_hbond_atom_site_label_H
_geom_hbond_atom_site_label_A
_geom_hbond_distance_DH
_geom_hbond_distance_HA
_geom_hbond_distance_DA
_geom_hbond_angle_DHA
_geom_hbond_publ_flag
N31 H31 O4 0.90(5) 2.13(5) 2.593(8) 111(4) yes
N31 H31 N35 0.90(5) 2.01(5) 2.783(8) 143(5) yes

loop_
_geom_torsion_atom_site_label_1
_geom_torsion_atom_site_label_2
_geom_torsion_atom_site_label_3
_geom_torsion_atom_site_label_4
_geom_torsion
O1 C1 C2 C3 177.4(6)
C9 C1 C2 C3 -3.2(9)
O1 C1 C2 Cl2 -3.2(8)
C9 C1 C2 Cl2 176.2(4)
C1 C2 C3 N31 178.6(6)
Cl2 C2 C3 N31 -0.8(10)
C1 C2 C3 C4 -1.6(9)
Cl2 C2 C3 C4 179.0(4)
N31 C3 C4 O4 0.5(8)
C2 C3 C4 O4 -179.4(6)
N31 C3 C4 C10 -177.3(5)
C2 C3 C4 C10 2.9(8)
C10 C5 C6 C7 0.7(9)
C5 C6 C7 C8 -1.8(9)
C6 C7 C8 C9 0.2(9)
C7 C8 C9 C10 2.6(9)
C7 C8 C9 C1 -176.8(5)
O1 C1 C9 C10 -173.4(6)
C2 C1 C9 C10 7.2(8)
O1 C1 C9 C8 6.0(8)
C2 C1 C9 C8 -173.4(5)
C6 C5 C10 C9 2.1(9)
C6 C5 C10 C4 -176.2(5)
C8 C9 C10 C5 -3.7(9)
C1 C9 C10 C5 175.6(5)
C8 C9 C10 C4 174.7(5)
C1 C9 C10 C4 -6.0(8)
O4 C4 C10 C5 1.7(9)
C3 C4 C10 C5 179.3(5)
O4 C4 C10 C9 -176.7(6)
C3 C4 C10 C9 0.9(8)
C2 C3 N31 C32 -2.8(11)
C4 C3 N31 C32 177.4(5)
C3 N31 C32 C33A 169.0(6)
N31 C32 C33A C34 56.0(8)
C32 C33A C34 N35 -64.2(10)
C37 N35 C34 C33A 156.4(7)
C36 N35 C34 C33A -81.5(8)
